data_1569925
loop_
_publ_author_name
'Kalkuhl, Till L.'
'Qin, Lei'
'Zhao, Lili'
'Frenking, Gernot'
'Hadlington, Terrance J.'

_publ_section_title
;
 On the &#x3c3;-complex character of bis(gallyl)/digallane transition
 metal species.
;
_journal_issue 40
_journal_name_full 'Chemical science'
_journal_page_first 11088
_journal_page_last 11095
_journal_paper_doi 10.1039/d3sc03772j
_journal_volume 14
_journal_year 2023
_chemical_formula_moiety '2(C62 H86 Cl2 Ga2 N2 P2 Si2), 0.5(C4 H10 O)'
_chemical_formula_sum 'C128 H182 Cl4 Ga4 N4 O P4 Si4'
_chemical_formula_weight 2449.69
_space_group_crystal_system monoclinic
_space_group_IT_number 14
_space_group_name_Hall '-P 2ybc'
_space_group_name_H-M_alt 'P 1 21/c 1'
_atom_sites_solution_hydrogens geom
_audit_creation_method SHELXL-2018/3
_audit_update_record
;
2023-05-30 deposited with the CCDC.	2023-09-22 downloaded from the CCDC.
;
_cell_angle_alpha 90
_cell_angle_beta 111.90(3)
_cell_angle_gamma 90
_cell_formula_units_Z 4
_cell_length_a 23.090(5)
_cell_length_b 27.340(6)
_cell_length_c 22.520(5)
_cell_measurement_reflns_used 2000
_cell_measurement_temperature 150(2)
_cell_measurement_theta_max 32.50
_cell_measurement_theta_min 1.92
_cell_volume 13191(6)
_computing_cell_refinement 'STOE X-AREA 1.76'
_computing_data_collection 'STOE X-AREA 1.76'
_computing_data_reduction 'STOE X-AREA 1.76'
_computing_structure_refinement 'SHELXL-2018/3 (Sheldrick, 2018)'
_computing_structure_solution 'SHELXT 2018/2 (Sheldrick, 2018)'
_diffrn_ambient_temperature 150(2)
_diffrn_detector Pilatus300K
_diffrn_detector_area_resol_mean 5.81
_diffrn_measured_fraction_theta_full 0.990
_diffrn_measured_fraction_theta_max 0.988
_diffrn_measurement_device_type 'STOE StadiVari'
_diffrn_measurement_method '\w scans'
_diffrn_radiation_collimation '0.6 mm diameter'
_diffrn_radiation_monochromator 'Graded multilayer mirror'
_diffrn_radiation_type 'Mo K\a'
_diffrn_radiation_wavelength 0.71073
_diffrn_reflns_av_R_equivalents 0.0927
_diffrn_reflns_av_unetI/netI 0.1513
_diffrn_reflns_Laue_measured_fraction_full 0.990
_diffrn_reflns_Laue_measured_fraction_max 0.988
_diffrn_reflns_limit_h_max 28
_diffrn_reflns_limit_h_min -28
_diffrn_reflns_limit_k_max 33
_diffrn_reflns_limit_k_min -25
_diffrn_reflns_limit_l_max 27
_diffrn_reflns_limit_l_min -27
_diffrn_reflns_number 85103
_diffrn_reflns_point_group_measured_fraction_full 0.990
_diffrn_reflns_point_group_measured_fraction_max 0.988
_diffrn_reflns_theta_full 25.242
_diffrn_reflns_theta_max 26.000
_diffrn_reflns_theta_min 2.281
_diffrn_source 'Genix 3D HF Mo'
_diffrn_source_current 1.000
_diffrn_source_power 0.050
_diffrn_source_voltage 50
_exptl_absorpt_coefficient_mu 1.022
_exptl_absorpt_correction_T_max 1.000
_exptl_absorpt_correction_T_min 0.807
_exptl_absorpt_correction_type empirical
_exptl_absorpt_process_details 'STOE X-AREA 1.76'
_exptl_crystal_colour colorless
_exptl_crystal_density_diffrn 1.234
_exptl_crystal_description rod
_exptl_crystal_F_000 5176
_exptl_crystal_size_max 0.21
_exptl_crystal_size_mid 0.18
_exptl_crystal_size_min 0.16
_refine_diff_density_max 1.310
_refine_diff_density_min -0.528
_refine_diff_density_rms 0.081
_refine_ls_extinction_method none
_refine_ls_goodness_of_fit_ref 0.877
_refine_ls_hydrogen_treatment constr
_refine_ls_matrix_type full
_refine_ls_number_parameters 1351
_refine_ls_number_reflns 25618
_refine_ls_number_restraints 0
_refine_ls_restrained_S_all 0.877
_refine_ls_R_factor_all 0.1432
_refine_ls_R_factor_gt 0.0523
_refine_ls_shift/su_max 0.001
_refine_ls_shift/su_mean 0.000
_refine_ls_structure_factor_coef Fsqd
_refine_ls_weighting_details 'w=1/[\s^2^(Fo^2^)+(0.0505P)^2^] where P=(Fo^2^+2Fc^2^)/3'
_refine_ls_weighting_scheme calc
_refine_ls_wR_factor_gt 0.1012
_refine_ls_wR_factor_ref 0.1230
_reflns_Friedel_coverage 0.000
_reflns_number_gt 12331
_reflns_number_total 25618
_reflns_threshold_expression 'I > 2\s(I)'
_cod_data_source_file d3sc03772j2.cif
_cod_data_source_block compound_2
_cod_depositor_comments 'Adding full bibliography for 1569923--1569928.cif.'
_cod_original_cell_volume 13191(5)
_cod_original_sg_symbol_H-M 'P 21/c'
_cod_database_code 1569925
_shelx_shelxl_version_number 2018/3
_shelx_space_group_comment
;
The symmetry employed for this shelxl refinement is uniquely defined
by the following loop, which should always be used as a source of
symmetry information in preference to the above space-group names.
They are only intended as comments.
;

loop_
_space_group_symop_operation_xyz
'x, y, z'
'-x, y+1/2, -z+1/2'
'-x, -y, -z'
'x, -y-1/2, z-1/2'

loop_
_atom_site_label
_atom_site_type_symbol
_atom_site_fract_x
_atom_site_fract_y
_atom_site_fract_z
_atom_site_U_iso_or_equiv
_atom_site_adp_type
_atom_site_occupancy
_atom_site_site_symmetry_order
_atom_site_calc_flag
_atom_site_refinement_flags_posn
_atom_site_refinement_flags_adp
_atom_site_refinement_flags_occupancy
_atom_site_disorder_assembly
_atom_site_disorder_group
Ga1 Ga 0.14073(2) 0.76779(2) 0.36633(2) 0.02254(13) Uani 1 1 d . . . . .
Ga2 Ga 0.14010(2) 0.85840(2) 0.38853(2) 0.02318(13) Uani 1 1 d . . . . .
Ga3 Ga 0.61477(2) 0.63026(2) 0.36383(2) 0.02507(14) Uani 1 1 d . . . . .
Ga4 Ga 0.61540(2) 0.72087(2) 0.39020(2) 0.02770(15) Uani 1 1 d . . . . .
Cl1 Cl 0.19085(5) 0.77171(5) 0.29650(5) 0.0280(3) Uani 1 1 d . . . . .
Cl2 Cl 0.22984(5) 0.86263(5) 0.47661(5) 0.0309(3) Uani 1 1 d . . . . .
Cl3 Cl 0.52360(5) 0.62955(5) 0.27808(5) 0.0329(3) Uani 1 1 d . . . . .
Cl4 Cl 0.56710(5) 0.71383(5) 0.46136(5) 0.0337(3) Uani 1 1 d . . . . .
P1 P 0.22271(5) 0.72576(5) 0.45381(5) 0.0226(3) Uani 1 1 d . . . . .
P2 P 0.18746(5) 0.90423(5) 0.32451(6) 0.0245(3) Uani 1 1 d . . . . .
P4 P 0.53123(5) 0.76252(5) 0.30497(5) 0.0245(3) Uani 1 1 d . . . . .
P3 P 0.57510(6) 0.58244(5) 0.43305(6) 0.0291(3) Uani 1 1 d . . . . .
Si2 Si 0.11619(6) 0.97225(5) 0.38187(6) 0.0268(3) Uani 1 1 d . . . . .
Si1 Si 0.13104(6) 0.65154(5) 0.36175(6) 0.0265(3) Uani 1 1 d . . . . .
Si3 Si 0.63354(6) 0.51634(5) 0.35885(6) 0.0271(3) Uani 1 1 d . . . . .
Si4 Si 0.62321(6) 0.83689(6) 0.39535(6) 0.0349(4) Uani 1 1 d . . . . .
N4 N 0.66149(15) 0.78046(14) 0.41093(15) 0.0256(10) Uani 1 1 d . . . . .
N2 N 0.09026(16) 0.91367(14) 0.39072(16) 0.0252(9) Uani 1 1 d . . . . .
N1 N 0.09388(15) 0.70802(14) 0.34621(15) 0.0221(9) Uani 1 1 d . . . . .
N3 N 0.66102(15) 0.57500(14) 0.35395(16) 0.0253(9) Uani 1 1 d . . . . .
C1 C 0.02635(19) 0.71045(16) 0.3197(2) 0.0209(10) Uani 1 1 d . . . . .
C10 C 0.0234(2) 0.72074(17) 0.43330(19) 0.0260(11) Uani 1 1 d . . . . .
H10 H 0.068887 0.713479 0.445913 0.031 Uiso 1 1 calc R U . . .
C32 C 0.0324(2) 0.90671(17) 0.4018(2) 0.0275(12) Uani 1 1 d . . . . .
C103 C 0.7310(2) 0.76904(18) 0.32319(19) 0.0271(12) Uani 1 1 d . . . . .
H103 H 0.685478 0.776010 0.311077 0.033 Uiso 1 1 calc R U . . .
C57 C 0.1394(2) 0.91445(17) 0.2413(2) 0.0256(11) Uani 1 1 d . . . . .
C94 C 0.72945(19) 0.77917(17) 0.4367(2) 0.0262(12) Uani 1 1 d . . . . .
C2 C -0.00668(19) 0.70750(16) 0.2532(2) 0.0211(10) Uani 1 1 d . . . . .
C25 C 0.3471(2) 0.71954(19) 0.5370(2) 0.0333(13) Uani 1 1 d . . . . .
H25 H 0.332579 0.699149 0.562708 0.040 Uiso 1 1 calc R U . . .
C119 C 0.54939(18) 0.77485(19) 0.23439(19) 0.0247(11) Uani 1 1 d . . . . .
C63 C 0.7190(2) 0.58215(17) 0.3437(2) 0.0272(12) Uani 1 1 d . . . . .
C6 C -0.00809(19) 0.71391(17) 0.36035(19) 0.0233(11) Uani 1 1 d . . . . .
C99 C 0.76233(19) 0.77575(17) 0.3949(2) 0.0255(11) Uani 1 1 d . . . . .
C7 C 0.0259(2) 0.70533(17) 0.2051(2) 0.0243(11) Uani 1 1 d . . . . .
H7 H 0.071294 0.699162 0.229677 0.029 Uiso 1 1 calc R U . . .
C37 C 0.0327(2) 0.90937(17) 0.4644(2) 0.0293(12) Uani 1 1 d . . . . .
C33 C -0.0241(2) 0.89699(18) 0.3509(2) 0.0307(12) Uani 1 1 d . . . . .
C20 C 0.30515(18) 0.74090(18) 0.48207(19) 0.0234(11) Uani 1 1 d . . . . .
C113 C 0.44923(19) 0.74602(18) 0.2777(2) 0.0256(11) Uani 1 1 d . . . . .
C96 C 0.8275(2) 0.78400(19) 0.5260(2) 0.0349(13) Uani 1 1 d . . . . .
H96 H 0.850095 0.786550 0.570751 0.042 Uiso 1 1 calc R U . . .
C64 C 0.7750(2) 0.59265(17) 0.3955(2) 0.0297(12) Uani 1 1 d . . . . .
C26 C 0.20304(18) 0.71702(18) 0.52459(19) 0.0220(11) Uani 1 1 d . . . . .
C3 C -0.0714(2) 0.70734(18) 0.2291(2) 0.0321(13) Uani 1 1 d . . . . .
H3 H -0.093485 0.705667 0.184125 0.038 Uiso 1 1 calc R U . . .
C75 C 0.7008(2) 0.47924(18) 0.4147(2) 0.0307(12) Uani 1 1 d . . . . .
H75 H 0.727645 0.503225 0.446743 0.037 Uiso 1 1 calc R U . . .
C68 C 0.7200(2) 0.57933(17) 0.2810(2) 0.0301(12) Uani 1 1 d . . . . .
C28 C 0.1759(2) 0.75218(19) 0.6082(2) 0.0305(12) Uani 1 1 d . . . . .
H28 H 0.169201 0.780395 0.629402 0.037 Uiso 1 1 calc R U . . .
C95 C 0.7628(2) 0.78261(18) 0.5035(2) 0.0279(12) Uani 1 1 d . . . . .
C82 C 0.4996(2) 0.59421(19) 0.4382(3) 0.0372(13) Uani 1 1 d . . . . .
C19 C 0.21514(18) 0.66714(17) 0.41450(19) 0.0255(11) Uani 1 1 d . . . . .
H19A H 0.231638 0.641360 0.447401 0.031 Uiso 1 1 calc R U . . .
H19B H 0.240894 0.667223 0.387848 0.031 Uiso 1 1 calc R U . . .
C27 C 0.1941(2) 0.75759(19) 0.5565(2) 0.0291(12) Uani 1 1 d . . . . .
H27 H 0.200440 0.789375 0.543023 0.035 Uiso 1 1 calc R U . . .
C16 C 0.1376(2) 0.61732(18) 0.2906(2) 0.0334(13) Uani 1 1 d . . . . .
H16 H 0.094164 0.613919 0.258233 0.040 Uiso 1 1 calc R U . . .
C104 C 0.7373(2) 0.71625(18) 0.3047(2) 0.0336(13) Uani 1 1 d . . . . .
H10A H 0.781542 0.707409 0.319605 0.050 Uiso 1 1 calc R U . . .
H10B H 0.718443 0.712861 0.258020 0.050 Uiso 1 1 calc R U . . .
H10C H 0.715845 0.694530 0.324469 0.050 Uiso 1 1 calc R U . . .
C100 C 0.7313(2) 0.78444(18) 0.5515(2) 0.0290(12) Uani 1 1 d . . . . .
H100 H 0.685595 0.789329 0.527322 0.035 Uiso 1 1 calc R U . . .
C69 C 0.7789(2) 0.59798(19) 0.4641(2) 0.0337(13) Uani 1 1 d . . . . .
H69 H 0.737496 0.588446 0.465260 0.040 Uiso 1 1 calc R U . . .
C67 C 0.7762(2) 0.58646(18) 0.2722(3) 0.0389(14) Uani 1 1 d . . . . .
H67 H 0.777103 0.584003 0.230502 0.047 Uiso 1 1 calc R U . . .
C58 C 0.0903(2) 0.88260(18) 0.2112(2) 0.0311(12) Uani 1 1 d . . . . .
H58 H 0.083910 0.855156 0.233863 0.037 Uiso 1 1 calc R U . . .
C5 C -0.0728(2) 0.71274(18) 0.3336(2) 0.0319(12) Uani 1 1 d . . . . .
H5 H -0.095699 0.714182 0.360981 0.038 Uiso 1 1 calc R U . . .
C21 C 0.3268(2) 0.77140(19) 0.4459(2) 0.0373(13) Uani 1 1 d . . . . .
H21 H 0.298076 0.786653 0.408622 0.045 Uiso 1 1 calc R U . . .
C41 C 0.0920(2) 0.91678(18) 0.5218(2) 0.0352(13) Uani 1 1 d . . . . .
H41 H 0.124307 0.929325 0.505873 0.042 Uiso 1 1 calc R U . . .
C112 C 0.53895(19) 0.81998(18) 0.3466(2) 0.0298(12) Uani 1 1 d . . . . .
H11A H 0.515547 0.818141 0.375455 0.036 Uiso 1 1 calc R U . . .
H11B H 0.519899 0.846164 0.314917 0.036 Uiso 1 1 calc R U . . .
C13 C 0.0931(2) 0.61031(18) 0.4041(2) 0.0341(13) Uani 1 1 d . . . . .
H13 H 0.083910 0.631692 0.435590 0.041 Uiso 1 1 calc R U . . .
C36 C -0.0231(3) 0.90366(19) 0.4741(3) 0.0438(15) Uani 1 1 d . . . . .
H36 H -0.022830 0.906261 0.516259 0.053 Uiso 1 1 calc R U . . .
C11 C -0.0029(2) 0.6857(2) 0.4705(2) 0.0394(14) Uani 1 1 d . . . . .
H11C H -0.045218 0.695898 0.465055 0.059 Uiso 1 1 calc R U . . .
H11D H 0.023862 0.686504 0.515988 0.059 Uiso 1 1 calc R U . . .
H11E H -0.003955 0.652388 0.454026 0.059 Uiso 1 1 calc R U . . .
C29 C 0.1676(2) 0.70664(19) 0.6292(2) 0.0296(12) Uani 1 1 d . . . . .
H29 H 0.155242 0.703315 0.664780 0.035 Uiso 1 1 calc R U . . .
C8 C 0.0204(2) 0.75310(19) 0.1688(2) 0.0371(13) Uani 1 1 d . . . . .
H8A H -0.023765 0.760743 0.145456 0.056 Uiso 1 1 calc R U . . .
H8B H 0.041482 0.749858 0.138434 0.056 Uiso 1 1 calc R U . . .
H8C H 0.039951 0.779477 0.199124 0.056 Uiso 1 1 calc R U . . .
C97 C 0.8603(2) 0.78180(19) 0.4856(2) 0.0374(14) Uani 1 1 d . . . . .
H97 H 0.904619 0.783237 0.502279 0.045 Uiso 1 1 calc R U . . .
C38 C -0.0281(2) 0.89048(19) 0.2823(2) 0.0360(13) Uani 1 1 d . . . . .
H38 H 0.012734 0.900879 0.280592 0.043 Uiso 1 1 calc R U . . .
C56 C 0.2752(2) 0.87081(19) 0.2759(3) 0.0417(14) Uani 1 1 d . . . . .
H56 H 0.240375 0.861037 0.239303 0.050 Uiso 1 1 calc R U . . .
C62 C 0.1483(2) 0.95379(19) 0.2072(2) 0.0347(13) Uani 1 1 d . . . . .
H62 H 0.182101 0.975530 0.227063 0.042 Uiso 1 1 calc R U . . .
C50 C 0.18976(19) 0.96160(18) 0.3646(2) 0.0287(12) Uani 1 1 d . . . . .
H50A H 0.194708 0.988571 0.337504 0.034 Uiso 1 1 calc R U . . .
H50B H 0.226445 0.961991 0.405326 0.034 Uiso 1 1 calc R U . . .
C59 C 0.0507(2) 0.8904(2) 0.1486(2) 0.0453(15) Uani 1 1 d . . . . .
H59 H 0.017220 0.868450 0.128338 0.054 Uiso 1 1 calc R U . . .
C51 C 0.2656(2) 0.89342(18) 0.3266(2) 0.0286(12) Uani 1 1 d . . . . .
C22 C 0.3901(2) 0.7798(2) 0.4636(2) 0.0430(15) Uani 1 1 d . . . . .
H22 H 0.404778 0.800906 0.438666 0.052 Uiso 1 1 calc R U . . .
C4 C -0.1046(2) 0.70956(19) 0.2690(2) 0.0365(13) Uani 1 1 d . . . . .
H4 H -0.148905 0.708877 0.251699 0.044 Uiso 1 1 calc R U . . .
C98 C 0.8273(2) 0.77750(18) 0.4210(2) 0.0321(13) Uani 1 1 d . . . . .
H98 H 0.849496 0.775664 0.393074 0.039 Uiso 1 1 calc R U . . .
C120 C 0.5665(2) 0.7362(2) 0.2041(2) 0.0376(13) Uani 1 1 d . . . . .
H120 H 0.565857 0.703676 0.218654 0.045 Uiso 1 1 calc R U . . .
C42 C 0.1157(2) 0.86782(19) 0.5553(2) 0.0415(14) Uani 1 1 d . . . . .
H42A H 0.085496 0.854967 0.572551 0.062 Uiso 1 1 calc R U . . .
H42B H 0.156010 0.872757 0.590375 0.062 Uiso 1 1 calc R U . . .
H42C H 0.120574 0.844473 0.524532 0.062 Uiso 1 1 calc R U . . .
C18 C 0.1761(2) 0.6429(2) 0.2567(2) 0.0418(14) Uani 1 1 d . . . . .
H18A H 0.220366 0.642221 0.284465 0.063 Uiso 1 1 calc R U . . .
H18B H 0.162223 0.676892 0.247441 0.063 Uiso 1 1 calc R U . . .
H18C H 0.170127 0.625814 0.216581 0.063 Uiso 1 1 calc R U . . .
C81 C 0.5696(2) 0.52491(17) 0.3920(2) 0.0293(12) Uani 1 1 d . . . . .
H81A H 0.528456 0.522982 0.356364 0.035 Uiso 1 1 calc R U . . .
H81B H 0.571863 0.497881 0.422066 0.035 Uiso 1 1 calc R U . . .
C121 C 0.5845(2) 0.7450(2) 0.1524(2) 0.0447(15) Uani 1 1 d . . . . .
H121 H 0.596229 0.718451 0.132110 0.054 Uiso 1 1 calc R U . . .
C44 C 0.0582(2) 1.00541(18) 0.3121(2) 0.0338(13) Uani 1 1 d . . . . .
H44 H 0.041099 0.980926 0.276890 0.041 Uiso 1 1 calc R U . . .
C31 C 0.1952(2) 0.67107(19) 0.5465(2) 0.0364(13) Uani 1 1 d . . . . .
H31 H 0.202280 0.642679 0.525856 0.044 Uiso 1 1 calc R U . . .
C114 C 0.4230(2) 0.7356(2) 0.3225(2) 0.0391(14) Uani 1 1 d . . . . .
H114 H 0.448614 0.735501 0.366753 0.047 Uiso 1 1 calc R U . . .
C122 C 0.5855(2) 0.7918(2) 0.1308(2) 0.0402(14) Uani 1 1 d . . . . .
H122 H 0.598391 0.797712 0.096017 0.048 Uiso 1 1 calc R U . . .
C88 C 0.6280(2) 0.5728(2) 0.5147(2) 0.0385(13) Uani 1 1 d . . . . .
C9 C 0.0012(2) 0.66354(19) 0.1577(2) 0.0388(14) Uani 1 1 d . . . . .
H9A H -0.042133 0.670275 0.129884 0.058 Uiso 1 1 calc R U . . .
H9B H 0.003087 0.632985 0.181087 0.058 Uiso 1 1 calc R U . . .
H9C H 0.026790 0.660440 0.131582 0.058 Uiso 1 1 calc R U . . .
C15 C 0.1308(2) 0.56694(19) 0.4432(2) 0.0441(14) Uani 1 1 d . . . . .
H15A H 0.110006 0.554047 0.470720 0.066 Uiso 1 1 calc R U . . .
H15B H 0.172896 0.577936 0.469685 0.066 Uiso 1 1 calc R U . . .
H15C H 0.133365 0.541208 0.413978 0.066 Uiso 1 1 calc R U . . .
C23 C 0.4317(2) 0.7576(2) 0.5171(2) 0.0448(15) Uani 1 1 d . . . . .
H23 H 0.475197 0.762656 0.528569 0.054 Uiso 1 1 calc R U . . .
C124 C 0.5489(2) 0.8212(2) 0.2108(2) 0.0397(14) Uani 1 1 d . . . . .
H124 H 0.535639 0.847895 0.229614 0.048 Uiso 1 1 calc R U . . .
C105 C 0.7558(2) 0.8038(2) 0.2847(2) 0.0421(14) Uani 1 1 d . . . . .
H10D H 0.798737 0.794732 0.291011 0.063 Uiso 1 1 calc R U . . .
H10E H 0.754915 0.837421 0.299273 0.063 Uiso 1 1 calc R U . . .
H10F H 0.729472 0.801299 0.239135 0.063 Uiso 1 1 calc R U . . .
C49 C 0.2029(2) 0.99503(19) 0.5083(2) 0.0438(14) Uani 1 1 d . . . . .
H49A H 0.237866 1.005318 0.496536 0.066 Uiso 1 1 calc R U . . .
H49B H 0.202799 0.959298 0.511685 0.066 Uiso 1 1 calc R U . . .
H49C H 0.207422 1.009573 0.549580 0.066 Uiso 1 1 calc R U . . .
C115 C 0.3601(2) 0.7253(2) 0.3038(2) 0.0441(15) Uani 1 1 d . . . . .
H115 H 0.342667 0.718487 0.335070 0.053 Uiso 1 1 calc R U . . .
C72 C 0.6617(2) 0.56976(19) 0.2235(2) 0.0359(13) Uani 1 1 d . . . . .
H72 H 0.629561 0.557205 0.239663 0.043 Uiso 1 1 calc R U . . .
C45 C 0.0021(2) 1.0246(2) 0.3278(3) 0.0485(15) Uani 1 1 d . . . . .
H45A H 0.016896 1.048799 0.362289 0.073 Uiso 1 1 calc R U . . .
H45B H -0.017452 0.997214 0.341402 0.073 Uiso 1 1 calc R U . . .
H45C H -0.028551 1.039811 0.289576 0.073 Uiso 1 1 calc R U . . .
C106 C 0.6572(2) 0.8777(2) 0.3486(3) 0.0469(15) Uani 1 1 d . . . . .
H106 H 0.664049 0.856488 0.315684 0.056 Uiso 1 1 calc R U . . .
C79 C 0.5335(2) 0.5017(2) 0.2341(2) 0.0469(15) Uani 1 1 d . . . . .
H79A H 0.521055 0.482998 0.194188 0.070 Uiso 1 1 calc R U . . .
H79B H 0.541511 0.535748 0.225886 0.070 Uiso 1 1 calc R U . . .
H79C H 0.499922 0.500636 0.250815 0.070 Uiso 1 1 calc R U . . .
C52 C 0.3174(2) 0.9060(2) 0.3805(3) 0.0455(15) Uani 1 1 d . . . . .
H52 H 0.311478 0.919808 0.416609 0.055 Uiso 1 1 calc R U . . .
C24 C 0.4108(2) 0.7282(2) 0.5543(2) 0.0454(16) Uani 1 1 d . . . . .
H24 H 0.439846 0.713664 0.591989 0.054 Uiso 1 1 calc R U . . .
C78 C 0.5936(2) 0.47917(18) 0.2839(2) 0.0329(13) Uani 1 1 d . . . . .
H78 H 0.624076 0.474854 0.262382 0.039 Uiso 1 1 calc R U . . .
C93 C 0.6694(2) 0.6096(2) 0.5459(2) 0.0431(14) Uani 1 1 d . . . . .
H93 H 0.670055 0.639059 0.523895 0.052 Uiso 1 1 calc R U . . .
C102 C 0.7547(2) 0.8264(2) 0.5997(2) 0.0401(14) Uani 1 1 d . . . . .
H10G H 0.798981 0.821296 0.625880 0.060 Uiso 1 1 calc R U . . .
H10H H 0.730611 0.827105 0.627478 0.060 Uiso 1 1 calc R U . . .
H10I H 0.749617 0.857478 0.576751 0.060 Uiso 1 1 calc R U . . .
C47 C 0.1410(2) 1.01221(19) 0.4566(2) 0.0386(13) Uani 1 1 d . . . . .
H47 H 0.107939 1.009171 0.475102 0.046 Uiso 1 1 calc R U . . .
C55 C 0.3351(3) 0.8624(2) 0.2783(3) 0.0592(18) Uani 1 1 d . . . . .
H55 H 0.341210 0.846830 0.243353 0.071 Uiso 1 1 calc R U . . .
C12 C 0.0172(2) 0.77327(18) 0.4510(2) 0.0362(13) Uani 1 1 d . . . . .
H12A H 0.039402 0.794672 0.431738 0.054 Uiso 1 1 calc R U . . .
H12B H 0.035093 0.776829 0.497647 0.054 Uiso 1 1 calc R U . . .
H12C H -0.027081 0.782351 0.435055 0.054 Uiso 1 1 calc R U . . .
C60 C 0.0601(3) 0.9303(2) 0.1156(2) 0.0503(16) Uani 1 1 d . . . . .
H60 H 0.032853 0.935973 0.072588 0.060 Uiso 1 1 calc R U . . .
C14 C 0.0294(2) 0.59002(19) 0.3595(2) 0.0484(15) Uani 1 1 d . . . . .
H14A H 0.035112 0.569921 0.326096 0.073 Uiso 1 1 calc R U . . .
H14B H 0.001200 0.617253 0.339720 0.073 Uiso 1 1 calc R U . . .
H14C H 0.011392 0.569993 0.384409 0.073 Uiso 1 1 calc R U . . .
C70 C 0.8288(2) 0.5641(2) 0.5101(2) 0.0505(16) Uani 1 1 d . . . . .
H70A H 0.823016 0.530817 0.492727 0.076 Uiso 1 1 calc R U . . .
H70B H 0.824805 0.564010 0.551918 0.076 Uiso 1 1 calc R U . . .
H70C H 0.870397 0.575942 0.514958 0.076 Uiso 1 1 calc R U . . .
C77 C 0.7424(2) 0.45845(19) 0.3816(2) 0.0419(14) Uani 1 1 d . . . . .
H77A H 0.780745 0.445328 0.413818 0.063 Uiso 1 1 calc R U . . .
H77B H 0.752940 0.484446 0.357414 0.063 Uiso 1 1 calc R U . . .
H77C H 0.720103 0.432229 0.352300 0.063 Uiso 1 1 calc R U . . .
C65 C 0.8298(2) 0.60000(18) 0.3837(3) 0.0376(13) Uani 1 1 d . . . . .
H65 H 0.867491 0.607253 0.418495 0.045 Uiso 1 1 calc R U . . .
C118 C 0.4121(2) 0.7440(2) 0.2140(2) 0.0531(17) Uani 1 1 d . . . . .
H118 H 0.429582 0.749469 0.182475 0.064 Uiso 1 1 calc R U . . .
C101 C 0.7399(2) 0.7362(2) 0.5873(2) 0.0483(16) Uani 1 1 d . . . . .
H10J H 0.722283 0.709581 0.556771 0.072 Uiso 1 1 calc R U . . .
H10K H 0.718529 0.737677 0.617574 0.072 Uiso 1 1 calc R U . . .
H10L H 0.784537 0.730248 0.610794 0.072 Uiso 1 1 calc R U . . .
C66 C 0.8305(2) 0.59700(19) 0.3233(3) 0.0438(15) Uani 1 1 d . . . . .
H66 H 0.868264 0.602175 0.316611 0.053 Uiso 1 1 calc R U . . .
C30 C 0.1770(2) 0.6663(2) 0.5987(2) 0.0449(15) Uani 1 1 d . . . . .
H30 H 0.171176 0.634634 0.613036 0.054 Uiso 1 1 calc R U . . .
C46 C 0.0862(2) 1.04751(19) 0.2854(2) 0.0434(14) Uani 1 1 d . . . . .
H46A H 0.052391 1.066085 0.253778 0.065 Uiso 1 1 calc R U . . .
H46B H 0.113467 1.033886 0.265053 0.065 Uiso 1 1 calc R U . . .
H46C H 0.110487 1.069214 0.320503 0.065 Uiso 1 1 calc R U . . .
C123 C 0.5678(2) 0.8296(2) 0.1596(2) 0.0462(15) Uani 1 1 d . . . . .
H123 H 0.568231 0.862042 0.144622 0.055 Uiso 1 1 calc R U . . .
C40 C -0.0375(2) 0.8368(2) 0.2637(3) 0.0509(16) Uani 1 1 d . . . . .
H40A H -0.001970 0.817833 0.292103 0.076 Uiso 1 1 calc R U . . .
H40B H -0.040724 0.832959 0.219373 0.076 Uiso 1 1 calc R U . . .
H40C H -0.075982 0.825040 0.267797 0.076 Uiso 1 1 calc R U . . .
C39 C -0.0797(2) 0.9213(2) 0.2331(3) 0.0630(19) Uani 1 1 d . . . . .
H39A H -0.120664 0.908436 0.228876 0.095 Uiso 1 1 calc R U . . .
H39B H -0.075184 0.919624 0.191555 0.095 Uiso 1 1 calc R U . . .
H39C H -0.076024 0.955351 0.247520 0.095 Uiso 1 1 calc R U . . .
C73 C 0.6362(2) 0.6177(2) 0.1875(2) 0.0467(15) Uani 1 1 d . . . . .
H73A H 0.634478 0.642740 0.217889 0.070 Uiso 1 1 calc R U . . .
H73B H 0.594193 0.612114 0.155591 0.070 Uiso 1 1 calc R U . . .
H73C H 0.663749 0.628744 0.165950 0.070 Uiso 1 1 calc R U . . .
C35 C -0.0782(3) 0.8944(2) 0.4246(3) 0.0523(16) Uani 1 1 d . . . . .
H35 H -0.115676 0.890122 0.432270 0.063 Uiso 1 1 calc R U . . .
C71 C 0.7917(2) 0.65083(19) 0.4865(2) 0.0445(15) Uani 1 1 d . . . . .
H71A H 0.831518 0.661355 0.484558 0.067 Uiso 1 1 calc R U . . .
H71B H 0.793763 0.653351 0.530662 0.067 Uiso 1 1 calc R U . . .
H71C H 0.758057 0.671800 0.458745 0.067 Uiso 1 1 calc R U . . .
C61 C 0.1088(3) 0.9619(2) 0.1451(2) 0.0456(15) Uani 1 1 d . . . . .
H61 H 0.115237 0.989345 0.122353 0.055 Uiso 1 1 calc R U . . .
C109 C 0.6196(3) 0.8708(2) 0.4679(2) 0.0542(17) Uani 1 1 d . . . . .
H109 H 0.663382 0.872157 0.500066 0.065 Uiso 1 1 calc R U . . .
C34 C -0.0786(2) 0.8914(2) 0.3634(3) 0.0451(15) Uani 1 1 d . . . . .
H34 H -0.116951 0.885402 0.328825 0.054 Uiso 1 1 calc R U . . .
C116 C 0.3232(2) 0.7249(2) 0.2405(2) 0.0502(16) Uani 1 1 d . . . . .
H116 H 0.279750 0.718422 0.227549 0.060 Uiso 1 1 calc R U . . .
C80 C 0.5768(2) 0.4272(2) 0.3012(3) 0.0495(15) Uani 1 1 d . . . . .
H80A H 0.548741 0.430186 0.324652 0.074 Uiso 1 1 calc R U . . .
H80B H 0.615043 0.410244 0.327977 0.074 Uiso 1 1 calc R U . . .
H80C H 0.556080 0.408436 0.261854 0.074 Uiso 1 1 calc R U . . .
C48 C 0.1475(3) 1.06718(19) 0.4442(3) 0.0566(17) Uani 1 1 d . . . . .
H48A H 0.159573 1.085163 0.484664 0.085 Uiso 1 1 calc R U . . .
H48B H 0.107438 1.079687 0.414269 0.085 Uiso 1 1 calc R U . . .
H48C H 0.179469 1.071532 0.425806 0.085 Uiso 1 1 calc R U . . .
C76 C 0.6853(2) 0.4392(2) 0.4546(3) 0.0496(16) Uani 1 1 d . . . . .
H76A H 0.665925 0.411310 0.426991 0.074 Uiso 1 1 calc R U . . .
H76B H 0.656273 0.452316 0.473173 0.074 Uiso 1 1 calc R U . . .
H76C H 0.723705 0.428507 0.488996 0.074 Uiso 1 1 calc R U . . .
C17 C 0.1634(3) 0.5652(2) 0.3080(3) 0.0596(18) Uani 1 1 d . . . . .
H17A H 0.167136 0.549596 0.270428 0.089 Uiso 1 1 calc R U . . .
H17B H 0.134859 0.546043 0.322025 0.089 Uiso 1 1 calc R U . . .
H17C H 0.204512 0.566608 0.342679 0.089 Uiso 1 1 calc R U . . .
C87 C 0.4935(3) 0.6029(2) 0.4958(3) 0.0565(17) Uani 1 1 d . . . . .
H87 H 0.529346 0.601142 0.534288 0.068 Uiso 1 1 calc R U . . .
C83 C 0.4471(3) 0.5960(2) 0.3828(3) 0.0618(19) Uani 1 1 d . . . . .
H83 H 0.450341 0.589245 0.342790 0.074 Uiso 1 1 calc R U . . .
C43 C 0.0876(3) 0.9534(2) 0.5718(2) 0.0619(18) Uani 1 1 d . . . . .
H43A H 0.066777 0.983303 0.550233 0.093 Uiso 1 1 calc R U . . .
H43B H 0.129717 0.961482 0.601924 0.093 Uiso 1 1 calc R U . . .
H43C H 0.063632 0.938868 0.595191 0.093 Uiso 1 1 calc R U . . .
C110 C 0.5811(3) 0.8456(2) 0.5005(2) 0.066(2) Uani 1 1 d . . . . .
H11F H 0.590595 0.859919 0.542991 0.098 Uiso 1 1 calc R U . . .
H11G H 0.591158 0.810623 0.504891 0.098 Uiso 1 1 calc R U . . .
H11H H 0.536646 0.849902 0.474736 0.098 Uiso 1 1 calc R U . . .
C107 C 0.6156(2) 0.9215(2) 0.3114(3) 0.0568(17) Uani 1 1 d . . . . .
H10M H 0.621005 0.949293 0.340529 0.085 Uiso 1 1 calc R U . . .
H10N H 0.571662 0.911487 0.294459 0.085 Uiso 1 1 calc R U . . .
H10O H 0.628005 0.931197 0.275953 0.085 Uiso 1 1 calc R U . . .
C92 C 0.7101(3) 0.6039(3) 0.6091(3) 0.071(2) Uani 1 1 d . . . . .
H92 H 0.738847 0.629126 0.629860 0.085 Uiso 1 1 calc R U . . .
C117 C 0.3487(2) 0.7338(3) 0.1956(3) 0.070(2) Uani 1 1 d . . . . .
H117 H 0.322879 0.732993 0.151446 0.084 Uiso 1 1 calc R U . . .
C108 C 0.7222(2) 0.8990(2) 0.3903(3) 0.070(2) Uani 1 1 d . . . . .
H10P H 0.738960 0.917580 0.363150 0.105 Uiso 1 1 calc R U . . .
H10Q H 0.750715 0.872114 0.410984 0.105 Uiso 1 1 calc R U . . .
H10R H 0.717844 0.920569 0.423143 0.105 Uiso 1 1 calc R U . . .
C54 C 0.3859(3) 0.8766(3) 0.3310(4) 0.073(2) Uani 1 1 d . . . . .
H54 H 0.426870 0.871044 0.332134 0.087 Uiso 1 1 calc R U . . .
C53 C 0.3776(2) 0.8987(2) 0.3822(3) 0.0578(18) Uani 1 1 d . . . . .
H53 H 0.412608 0.908941 0.418262 0.069 Uiso 1 1 calc R U . . .
C74 C 0.6695(3) 0.5311(2) 0.1781(3) 0.0658(19) Uani 1 1 d . . . . .
H74A H 0.694615 0.544632 0.155201 0.099 Uiso 1 1 calc R U . . .
H74B H 0.628430 0.521570 0.147257 0.099 Uiso 1 1 calc R U . . .
H74C H 0.690652 0.502400 0.202746 0.099 Uiso 1 1 calc R U . . .
C89 C 0.6269(3) 0.5308(2) 0.5486(3) 0.077(2) Uani 1 1 d . . . . .
H89 H 0.598286 0.505352 0.528300 0.092 Uiso 1 1 calc R U . . .
C85 C 0.3854(3) 0.6166(2) 0.4439(4) 0.077(2) Uani 1 1 d . . . . .
H85 H 0.346232 0.624752 0.445950 0.092 Uiso 1 1 calc R U . . .
C86 C 0.4365(4) 0.6142(3) 0.4987(4) 0.085(2) Uani 1 1 d . . . . .
H86 H 0.432986 0.620178 0.538774 0.102 Uiso 1 1 calc R U . . .
C84 C 0.3890(3) 0.6076(3) 0.3854(4) 0.080(2) Uani 1 1 d . . . . .
H84 H 0.352787 0.609194 0.347287 0.096 Uiso 1 1 calc R U . . .
C90 C 0.6672(4) 0.5255(3) 0.6120(3) 0.112(3) Uani 1 1 d . . . . .
H90 H 0.665986 0.496559 0.634955 0.135 Uiso 1 1 calc R U . . .
C111 C 0.5977(3) 0.9250(2) 0.4524(3) 0.089(3) Uani 1 1 d . . . . .
H11I H 0.557543 0.925721 0.416205 0.134 Uiso 1 1 calc R U . . .
H11J H 0.628763 0.943303 0.441484 0.134 Uiso 1 1 calc R U . . .
H11K H 0.592860 0.939861 0.489931 0.134 Uiso 1 1 calc R U . . .
C91 C 0.7082(4) 0.5617(3) 0.6411(3) 0.103(3) Uani 1 1 d . . . . .
H91 H 0.735965 0.557757 0.684230 0.124 Uiso 1 1 calc R U . . .
O1 O 0.3698(4) 0.5772(3) 0.1338(4) 0.183(3) Uiso 1 1 d . . . . .
C128 C 0.4372(6) 0.5716(5) 0.0621(5) 0.219(6) Uiso 1 1 d . . . . .
H12D H 0.466092 0.549308 0.093330 0.329 Uiso 1 1 calc R U . . .
H12E H 0.460533 0.592237 0.043186 0.329 Uiso 1 1 calc R U . . .
H12F H 0.406003 0.552536 0.028317 0.329 Uiso 1 1 calc R U . . .
C126 C 0.3302(6) 0.5864(5) 0.1758(6) 0.201(5) Uiso 1 1 d . . . . .
H12G H 0.354457 0.609408 0.209972 0.241 Uiso 1 1 calc R U . . .
H12H H 0.292306 0.604300 0.148405 0.241 Uiso 1 1 calc R U . . .
C125 C 0.3086(6) 0.5468(5) 0.2075(6) 0.257(7) Uiso 1 1 d . . . . .
H12I H 0.277435 0.526758 0.174956 0.386 Uiso 1 1 calc R U . . .
H12J H 0.289989 0.561049 0.236097 0.386 Uiso 1 1 calc R U . . .
H12K H 0.344226 0.526235 0.232315 0.386 Uiso 1 1 calc R U . . .
C127 C 0.4054(5) 0.6030(5) 0.0947(6) 0.193(5) Uiso 1 1 d . . . . .
H12L H 0.374975 0.623890 0.061718 0.232 Uiso 1 1 calc R U . . .
H12M H 0.437121 0.625059 0.124291 0.232 Uiso 1 1 calc R U . . .

loop_
_atom_site_aniso_label
_atom_site_aniso_U_11
_atom_site_aniso_U_22
_atom_site_aniso_U_33
_atom_site_aniso_U_23
_atom_site_aniso_U_13
_atom_site_aniso_U_12
Ga1 0.0168(3) 0.0305(4) 0.0216(3) 0.0047(2) 0.0086(2) 0.0005(2)
Ga2 0.0207(3) 0.0264(3) 0.0259(3) 0.0019(2) 0.0127(2) 0.0028(2)
Ga3 0.0199(3) 0.0316(4) 0.0259(3) 0.0021(2) 0.0111(2) 0.0023(2)
Ga4 0.0176(3) 0.0460(4) 0.0198(3) 0.0015(2) 0.0073(2) 0.0008(2)
Cl1 0.0290(6) 0.0341(8) 0.0277(6) 0.0018(5) 0.0183(5) -0.0001(5)
Cl2 0.0269(7) 0.0314(8) 0.0312(6) 0.0028(6) 0.0070(5) -0.0030(5)
Cl3 0.0249(7) 0.0368(9) 0.0323(7) -0.0006(6) 0.0053(5) 0.0000(6)
Cl4 0.0317(7) 0.0493(9) 0.0263(6) 0.0016(6) 0.0179(5) 0.0034(6)
P1 0.0187(6) 0.0305(8) 0.0196(6) 0.0027(6) 0.0084(5) 0.0038(5)
P2 0.0225(7) 0.0254(8) 0.0311(7) 0.0008(6) 0.0164(6) 0.0005(6)
P4 0.0171(6) 0.0375(9) 0.0188(6) 0.0005(6) 0.0067(5) 0.0019(6)
P3 0.0281(7) 0.0312(9) 0.0341(7) 0.0001(6) 0.0187(6) -0.0004(6)
Si2 0.0303(8) 0.0236(9) 0.0323(8) 0.0004(6) 0.0183(6) 0.0027(6)
Si1 0.0221(7) 0.0296(9) 0.0270(7) 0.0010(6) 0.0082(6) 0.0036(6)
Si3 0.0237(7) 0.0271(9) 0.0346(8) -0.0016(6) 0.0157(6) 0.0003(6)
Si4 0.0224(8) 0.0434(11) 0.0339(8) -0.0115(7) 0.0047(7) 0.0023(7)
N4 0.019(2) 0.035(3) 0.023(2) -0.0071(18) 0.0081(16) 0.0022(18)
N2 0.024(2) 0.024(3) 0.033(2) -0.0032(18) 0.0163(18) -0.0008(17)
N1 0.016(2) 0.030(3) 0.0191(19) 0.0012(17) 0.0059(16) -0.0010(17)
N3 0.020(2) 0.030(3) 0.031(2) -0.0020(18) 0.0147(17) 0.0030(18)
C1 0.021(3) 0.014(3) 0.028(3) 0.000(2) 0.010(2) 0.000(2)
C10 0.020(3) 0.033(3) 0.024(2) 0.001(2) 0.008(2) -0.001(2)
C32 0.029(3) 0.017(3) 0.047(3) 0.003(2) 0.026(2) 0.007(2)
C103 0.022(3) 0.035(3) 0.025(3) 0.000(2) 0.009(2) -0.003(2)
C57 0.028(3) 0.025(3) 0.033(3) 0.002(2) 0.021(2) 0.003(2)
C94 0.019(3) 0.032(3) 0.024(2) -0.005(2) 0.003(2) 0.002(2)
C2 0.021(3) 0.018(3) 0.026(2) 0.001(2) 0.010(2) -0.003(2)
C25 0.030(3) 0.047(4) 0.022(3) 0.004(2) 0.007(2) 0.004(2)
C119 0.015(2) 0.037(4) 0.019(2) 0.005(2) 0.0038(19) 0.006(2)
C63 0.028(3) 0.021(3) 0.040(3) 0.001(2) 0.020(2) 0.005(2)
C6 0.023(3) 0.023(3) 0.026(2) 0.001(2) 0.012(2) 0.001(2)
C99 0.021(3) 0.030(3) 0.028(3) -0.002(2) 0.012(2) 0.002(2)
C7 0.018(2) 0.029(3) 0.025(3) -0.004(2) 0.008(2) -0.001(2)
C37 0.036(3) 0.022(3) 0.041(3) 0.001(2) 0.027(3) 0.001(2)
C33 0.027(3) 0.019(3) 0.049(3) 0.001(2) 0.018(3) 0.006(2)
C20 0.014(2) 0.037(3) 0.020(2) -0.001(2) 0.007(2) 0.003(2)
C113 0.022(3) 0.031(3) 0.023(3) 0.001(2) 0.008(2) 0.003(2)
C96 0.025(3) 0.050(4) 0.026(3) -0.003(2) 0.006(2) -0.001(2)
C64 0.023(3) 0.022(3) 0.047(3) -0.001(2) 0.016(2) 0.001(2)
C26 0.014(2) 0.030(3) 0.019(2) 0.002(2) 0.0030(19) 0.003(2)
C3 0.028(3) 0.040(4) 0.025(3) -0.007(2) 0.006(2) -0.004(2)
C75 0.028(3) 0.025(3) 0.041(3) 0.002(2) 0.015(2) 0.004(2)
C68 0.030(3) 0.020(3) 0.044(3) -0.003(2) 0.018(2) 0.002(2)
C28 0.036(3) 0.033(4) 0.026(3) -0.001(2) 0.016(2) 0.007(2)
C95 0.021(3) 0.035(3) 0.027(3) -0.007(2) 0.008(2) 0.001(2)
C82 0.039(3) 0.029(4) 0.056(4) 0.005(3) 0.033(3) -0.002(3)
C19 0.022(3) 0.037(3) 0.020(2) 0.005(2) 0.011(2) 0.008(2)
C27 0.032(3) 0.026(3) 0.032(3) -0.001(2) 0.016(2) 0.001(2)
C16 0.031(3) 0.032(3) 0.033(3) -0.007(2) 0.008(2) 0.009(2)
C104 0.034(3) 0.041(4) 0.031(3) -0.005(2) 0.017(2) -0.002(2)
C100 0.025(3) 0.040(4) 0.024(3) -0.005(2) 0.011(2) -0.001(2)
C69 0.022(3) 0.033(4) 0.042(3) 0.003(3) 0.007(2) 0.001(2)
C67 0.046(4) 0.028(4) 0.059(4) -0.001(3) 0.038(3) 0.000(3)
C58 0.039(3) 0.022(3) 0.038(3) 0.005(2) 0.021(3) -0.001(2)
C5 0.025(3) 0.038(4) 0.039(3) -0.004(2) 0.018(2) -0.001(2)
C21 0.024(3) 0.052(4) 0.033(3) 0.012(3) 0.007(2) 0.003(3)
C41 0.053(3) 0.026(3) 0.039(3) -0.001(2) 0.032(3) -0.001(3)
C112 0.022(3) 0.038(4) 0.029(3) -0.003(2) 0.009(2) 0.007(2)
C13 0.030(3) 0.028(3) 0.043(3) 0.005(2) 0.012(2) -0.003(2)
C36 0.056(4) 0.033(4) 0.064(4) 0.005(3) 0.046(3) 0.005(3)
C11 0.040(3) 0.047(4) 0.040(3) 0.008(3) 0.024(3) 0.003(3)
C29 0.031(3) 0.038(4) 0.024(3) 0.005(2) 0.014(2) 0.005(2)
C8 0.040(3) 0.036(4) 0.038(3) 0.002(3) 0.018(2) -0.005(3)
C97 0.015(3) 0.058(4) 0.038(3) -0.006(3) 0.008(2) 0.001(2)
C38 0.025(3) 0.036(4) 0.043(3) 0.000(3) 0.007(2) 0.001(2)
C56 0.046(3) 0.031(4) 0.062(4) 0.009(3) 0.036(3) 0.007(3)
C62 0.038(3) 0.038(4) 0.036(3) 0.002(3) 0.023(2) -0.005(3)
C50 0.023(3) 0.033(3) 0.033(3) -0.001(2) 0.014(2) -0.001(2)
C59 0.044(3) 0.052(4) 0.037(3) -0.001(3) 0.011(3) -0.004(3)
C51 0.027(3) 0.024(3) 0.043(3) 0.007(2) 0.023(2) 0.001(2)
C22 0.021(3) 0.062(4) 0.045(3) 0.011(3) 0.011(2) -0.006(3)
C4 0.018(3) 0.052(4) 0.037(3) -0.008(3) 0.008(2) -0.002(2)
C98 0.023(3) 0.050(4) 0.027(3) -0.003(2) 0.014(2) 0.001(2)
C120 0.044(3) 0.037(4) 0.038(3) 0.007(3) 0.023(3) 0.011(3)
C42 0.047(3) 0.040(4) 0.041(3) -0.002(3) 0.021(3) -0.007(3)
C18 0.037(3) 0.055(4) 0.034(3) -0.004(3) 0.014(2) 0.013(3)
C81 0.025(3) 0.030(3) 0.036(3) 0.000(2) 0.015(2) 0.001(2)
C121 0.048(3) 0.063(5) 0.029(3) -0.005(3) 0.022(3) 0.014(3)
C44 0.035(3) 0.027(3) 0.045(3) 0.007(2) 0.022(2) 0.007(2)
C31 0.056(3) 0.022(3) 0.039(3) 0.000(2) 0.027(3) 0.003(3)
C114 0.024(3) 0.062(4) 0.028(3) 0.004(3) 0.006(2) -0.001(3)
C122 0.029(3) 0.063(5) 0.028(3) 0.004(3) 0.010(2) -0.007(3)
C88 0.054(4) 0.031(4) 0.037(3) 0.005(3) 0.025(3) 0.002(3)
C9 0.037(3) 0.043(4) 0.038(3) -0.009(3) 0.017(2) -0.003(3)
C15 0.039(3) 0.040(4) 0.051(3) 0.012(3) 0.015(3) 0.002(3)
C23 0.016(3) 0.083(5) 0.032(3) -0.007(3) 0.004(2) -0.003(3)
C124 0.050(3) 0.039(4) 0.035(3) -0.002(3) 0.021(3) 0.002(3)
C105 0.047(3) 0.045(4) 0.035(3) 0.000(3) 0.016(3) -0.005(3)
C49 0.060(4) 0.035(4) 0.042(3) -0.016(3) 0.025(3) -0.014(3)
C115 0.027(3) 0.066(5) 0.044(3) 0.006(3) 0.017(3) 0.000(3)
C72 0.040(3) 0.035(4) 0.040(3) -0.003(3) 0.023(3) -0.002(3)
C45 0.040(3) 0.035(4) 0.079(4) 0.018(3) 0.032(3) 0.009(3)
C106 0.026(3) 0.042(4) 0.070(4) -0.013(3) 0.014(3) -0.007(3)
C79 0.039(3) 0.055(4) 0.043(3) -0.010(3) 0.012(3) -0.011(3)
C52 0.035(3) 0.051(4) 0.056(4) 0.018(3) 0.023(3) 0.009(3)
C24 0.029(3) 0.078(5) 0.026(3) 0.003(3) 0.006(2) 0.015(3)
C78 0.031(3) 0.032(4) 0.040(3) -0.009(2) 0.019(2) -0.006(2)
C93 0.054(4) 0.035(4) 0.036(3) 0.004(3) 0.012(3) -0.007(3)
C102 0.028(3) 0.060(4) 0.032(3) -0.012(3) 0.010(2) 0.000(3)
C47 0.056(4) 0.029(4) 0.046(3) -0.004(3) 0.037(3) -0.005(3)
C55 0.065(4) 0.054(5) 0.090(5) 0.022(4) 0.065(4) 0.025(4)
C12 0.034(3) 0.044(4) 0.035(3) -0.006(3) 0.019(2) -0.004(3)
C60 0.059(4) 0.061(5) 0.031(3) 0.004(3) 0.017(3) 0.000(3)
C14 0.039(3) 0.036(4) 0.069(4) 0.006(3) 0.019(3) -0.004(3)
C70 0.038(3) 0.052(4) 0.050(3) 0.012(3) 0.002(3) 0.003(3)
C77 0.033(3) 0.034(4) 0.063(4) 0.006(3) 0.023(3) 0.007(3)
C65 0.025(3) 0.027(3) 0.062(4) -0.004(3) 0.018(3) 0.003(2)
C118 0.030(3) 0.096(6) 0.031(3) 0.006(3) 0.010(3) -0.012(3)
C101 0.040(3) 0.068(5) 0.044(3) -0.004(3) 0.024(3) -0.002(3)
C66 0.032(3) 0.037(4) 0.078(4) -0.002(3) 0.038(3) -0.002(3)
C30 0.070(4) 0.035(4) 0.042(3) 0.009(3) 0.034(3) 0.000(3)
C46 0.044(3) 0.041(4) 0.052(3) 0.012(3) 0.025(3) 0.006(3)
C123 0.061(4) 0.045(4) 0.035(3) 0.001(3) 0.020(3) -0.019(3)
C40 0.040(3) 0.041(4) 0.070(4) -0.007(3) 0.019(3) 0.004(3)
C39 0.049(4) 0.068(5) 0.057(4) 0.002(3) 0.003(3) 0.024(3)
C73 0.045(3) 0.057(4) 0.041(3) 0.006(3) 0.020(3) -0.004(3)
C35 0.043(4) 0.045(4) 0.091(5) 0.009(4) 0.050(4) 0.009(3)
C71 0.040(3) 0.047(4) 0.041(3) -0.004(3) 0.009(3) 0.002(3)
C61 0.066(4) 0.037(4) 0.042(3) 0.013(3) 0.029(3) 0.005(3)
C109 0.048(4) 0.062(5) 0.038(3) -0.023(3) -0.001(3) 0.016(3)
C34 0.030(3) 0.040(4) 0.067(4) 0.003(3) 0.020(3) 0.006(3)
C116 0.020(3) 0.076(5) 0.049(4) 0.005(3) 0.007(3) -0.011(3)
C80 0.047(4) 0.042(4) 0.065(4) -0.016(3) 0.028(3) -0.013(3)
C48 0.094(5) 0.030(4) 0.058(4) -0.012(3) 0.043(3) -0.009(3)
C76 0.042(3) 0.044(4) 0.070(4) 0.022(3) 0.029(3) 0.009(3)
C17 0.075(4) 0.042(4) 0.064(4) 0.001(3) 0.027(3) 0.024(3)
C87 0.051(4) 0.061(5) 0.078(4) -0.022(4) 0.048(3) -0.017(3)
C83 0.043(4) 0.073(5) 0.087(5) 0.040(4) 0.044(4) 0.017(3)
C43 0.094(5) 0.053(5) 0.058(4) -0.011(3) 0.051(4) 0.001(4)
C110 0.059(4) 0.102(6) 0.038(3) -0.026(3) 0.021(3) 0.024(4)
C107 0.049(4) 0.042(4) 0.078(4) 0.009(3) 0.022(3) 0.000(3)
C92 0.080(5) 0.071(6) 0.044(4) 0.010(4) 0.003(3) -0.020(4)
C117 0.032(3) 0.135(7) 0.032(3) 0.002(4) 0.000(3) -0.026(4)
C108 0.029(3) 0.051(5) 0.116(5) -0.016(4) 0.011(3) -0.010(3)
C54 0.040(4) 0.087(6) 0.112(6) 0.050(5) 0.052(4) 0.032(4)
C53 0.029(3) 0.076(5) 0.070(4) 0.030(4) 0.020(3) 0.019(3)
C74 0.075(4) 0.068(5) 0.069(4) -0.038(4) 0.043(4) -0.011(4)
C89 0.122(6) 0.047(5) 0.045(4) 0.008(3) 0.013(4) -0.018(4)
C85 0.061(5) 0.047(5) 0.160(8) 0.018(5) 0.085(5) 0.014(4)
C86 0.079(5) 0.084(6) 0.133(7) -0.032(5) 0.087(5) -0.012(5)
C84 0.044(4) 0.086(6) 0.126(6) 0.061(5) 0.049(4) 0.024(4)
C90 0.185(9) 0.077(7) 0.046(5) 0.029(4) 0.011(5) -0.021(6)
C111 0.119(6) 0.074(6) 0.066(4) -0.027(4) 0.025(4) 0.031(5)
C91 0.132(7) 0.089(7) 0.048(4) 0.009(5) -0.013(4) -0.002(6)

loop_
_atom_type_symbol
_atom_type_description
_atom_type_scat_dispersion_real
_atom_type_scat_dispersion_imag
_atom_type_scat_source
C C 0.0033 0.0016 'International Tables Vol C Tables 4.2.6.8 and 6.1.1.4'
H H 0.0000 0.0000 'International Tables Vol C Tables 4.2.6.8 and 6.1.1.4'
N N 0.0061 0.0033 'International Tables Vol C Tables 4.2.6.8 and 6.1.1.4'
Si Si 0.0817 0.0704 'International Tables Vol C Tables 4.2.6.8 and 6.1.1.4'
P P 0.1023 0.0942 'International Tables Vol C Tables 4.2.6.8 and 6.1.1.4'
Cl Cl 0.1484 0.1585 'International Tables Vol C Tables 4.2.6.8 and 6.1.1.4'
Ga Ga 0.2307 1.6083 'International Tables Vol C Tables 4.2.6.8 and 6.1.1.4'
O O 0.0106 0.0060 'International Tables Vol C Tables 4.2.6.8 and 6.1.1.4'

loop_
_geom_angle_atom_site_label_1
_geom_angle_atom_site_label_2
_geom_angle_atom_site_label_3
_geom_angle
_geom_angle_site_symmetry_1
_geom_angle_site_symmetry_3
_geom_angle_publ_flag
N1 Ga1 Cl1 105.31(11) . . ?
N1 Ga1 P1 89.36(11) . . ?
Cl1 Ga1 P1 97.95(5) . . ?
N1 Ga1 Ga2 146.83(10) . . ?
Cl1 Ga1 Ga2 97.61(4) . . ?
P1 Ga1 Ga2 111.11(4) . . ?
N2 Ga2 Cl2 107.38(11) . . ?
N2 Ga2 P2 90.92(11) . . ?
Cl2 Ga2 P2 91.47(5) . . ?
N2 Ga2 Ga1 145.86(11) . . ?
Cl2 Ga2 Ga1 98.73(4) . . ?
P2 Ga2 Ga1 110.33(4) . . ?
N3 Ga3 Cl3 106.02(11) . . ?
N3 Ga3 P3 90.57(12) . . ?
Cl3 Ga3 P3 95.07(5) . . ?
N3 Ga3 Ga4 147.33(11) . . ?
Cl3 Ga3 Ga4 97.46(4) . . ?
P3 Ga3 Ga4 109.92(4) . . ?
N4 Ga4 Cl4 105.98(11) . . ?
N4 Ga4 P4 90.11(11) . . ?
Cl4 Ga4 P4 97.90(5) . . ?
N4 Ga4 Ga3 147.42(11) . . ?
Cl4 Ga4 Ga3 96.90(4) . . ?
P4 Ga4 Ga3 109.66(4) . . ?
C19 P1 C20 105.7(2) . . ?
C19 P1 C26 107.5(2) . . ?
C20 P1 C26 107.04(19) . . ?
C19 P1 Ga1 96.75(14) . . ?
C20 P1 Ga1 124.71(16) . . ?
C26 P1 Ga1 113.18(14) . . ?
C50 P2 C57 106.1(2) . . ?
C50 P2 C51 106.6(2) . . ?
C57 P2 C51 105.9(2) . . ?
C50 P2 Ga2 94.98(15) . . ?
C57 P2 Ga2 116.85(15) . . ?
C51 P2 Ga2 123.99(16) . . ?
C112 P4 C113 106.3(2) . . ?
C112 P4 C119 106.4(2) . . ?
C113 P4 C119 107.55(19) . . ?
C112 P4 Ga4 95.87(14) . . ?
C113 P4 Ga4 124.96(16) . . ?
C119 P4 Ga4 113.41(14) . . ?
C81 P3 C88 106.6(2) . . ?
C81 P3 C82 107.5(2) . . ?
C88 P3 C82 105.2(2) . . ?
C81 P3 Ga3 96.36(15) . . ?
C88 P3 Ga3 116.85(18) . . ?
C82 P3 Ga3 122.61(17) . . ?
N2 Si2 C44 111.8(2) . . ?
N2 Si2 C47 115.3(2) . . ?
C44 Si2 C47 110.4(2) . . ?
N2 Si2 C50 104.7(2) . . ?
C44 Si2 C50 108.4(2) . . ?
C47 Si2 C50 105.8(2) . . ?
N1 Si1 C13 110.1(2) . . ?
N1 Si1 C19 103.77(19) . . ?
C13 Si1 C19 112.0(2) . . ?
N1 Si1 C16 117.01(19) . . ?
C13 Si1 C16 109.1(2) . . ?
C19 Si1 C16 104.6(2) . . ?
N3 Si3 C75 107.9(2) . . ?
N3 Si3 C78 120.4(2) . . ?
C75 Si3 C78 108.2(2) . . ?
N3 Si3 C81 105.4(2) . . ?
C75 Si3 C81 111.7(2) . . ?
C78 Si3 C81 103.0(2) . . ?
N4 Si4 C106 110.4(2) . . ?
N4 Si4 C112 103.5(2) . . ?
C106 Si4 C112 111.7(2) . . ?
N4 Si4 C109 116.0(2) . . ?
C106 Si4 C109 110.4(3) . . ?
C112 Si4 C109 104.6(2) . . ?
C94 N4 Si4 119.4(3) . . ?
C94 N4 Ga4 119.8(3) . . ?
Si4 N4 Ga4 120.73(19) . . ?
C32 N2 Si2 120.9(3) . . ?
C32 N2 Ga2 120.0(3) . . ?
Si2 N2 Ga2 119.11(19) . . ?
C1 N1 Si1 119.9(3) . . ?
C1 N1 Ga1 118.9(3) . . ?
Si1 N1 Ga1 121.12(18) . . ?
C63 N3 Si3 120.8(3) . . ?
C63 N3 Ga3 120.0(3) . . ?
Si3 N3 Ga3 119.18(19) . . ?
C2 C1 C6 118.5(4) . . ?
C2 C1 N1 120.6(4) . . ?
C6 C1 N1 120.9(4) . . ?
C12 C10 C6 110.0(4) . . ?
C12 C10 C11 110.6(4) . . ?
C6 C10 C11 112.3(4) . . ?
C37 C32 C33 118.9(4) . . ?
C37 C32 N2 120.0(4) . . ?
C33 C32 N2 121.1(4) . . ?
C99 C103 C104 110.5(4) . . ?
C99 C103 C105 113.4(4) . . ?
C104 C103 C105 109.7(4) . . ?
C62 C57 C58 118.8(4) . . ?
C62 C57 P2 122.3(4) . . ?
C58 C57 P2 118.9(4) . . ?
C99 C94 C95 119.8(4) . . ?
C99 C94 N4 120.2(4) . . ?
C95 C94 N4 120.0(4) . . ?
C3 C2 C1 119.6(4) . . ?
C3 C2 C7 117.7(4) . . ?
C1 C2 C7 122.7(4) . . ?
C20 C25 C24 119.5(5) . . ?
C124 C119 C120 118.3(4) . . ?
C124 C119 P4 122.5(4) . . ?
C120 C119 P4 119.2(4) . . ?
C64 C63 C68 118.8(4) . . ?
C64 C63 N3 120.8(4) . . ?
C68 C63 N3 120.4(4) . . ?
C5 C6 C1 119.3(4) . . ?
C5 C6 C10 118.0(4) . . ?
C1 C6 C10 122.6(4) . . ?
C98 C99 C94 118.5(4) . . ?
C98 C99 C103 117.7(4) . . ?
C94 C99 C103 123.7(4) . . ?
C8 C7 C9 109.5(4) . . ?
C8 C7 C2 112.4(4) . . ?
C9 C7 C2 111.7(4) . . ?
C36 C37 C32 119.4(4) . . ?
C36 C37 C41 118.7(4) . . ?
C32 C37 C41 121.9(4) . . ?
C34 C33 C32 119.3(5) . . ?
C34 C33 C38 118.2(4) . . ?
C32 C33 C38 122.5(4) . . ?
C25 C20 C21 119.6(4) . . ?
C25 C20 P1 120.6(4) . . ?
C21 C20 P1 119.6(3) . . ?
C118 C113 C114 118.8(4) . . ?
C118 C113 P4 122.0(4) . . ?
C114 C113 P4 119.3(3) . . ?
C97 C96 C95 122.6(4) . . ?
C65 C64 C63 119.1(4) . . ?
C65 C64 C69 117.7(4) . . ?
C63 C64 C69 123.2(4) . . ?
C27 C26 C31 118.6(4) . . ?
C27 C26 P1 118.9(4) . . ?
C31 C26 P1 122.5(4) . . ?
C4 C3 C2 121.5(4) . . ?
C77 C75 C76 110.2(4) . . ?
C77 C75 Si3 112.6(3) . . ?
C76 C75 Si3 117.2(3) . . ?
C67 C68 C63 119.5(4) . . ?
C67 C68 C72 119.0(4) . . ?
C63 C68 C72 121.5(4) . . ?
C29 C28 C27 120.8(5) . . ?
C96 C95 C94 118.4(4) . . ?
C96 C95 C100 118.6(4) . . ?
C94 C95 C100 123.1(4) . . ?
C87 C82 C83 118.9(5) . . ?
C87 C82 P3 121.8(4) . . ?
C83 C82 P3 119.3(4) . . ?
P1 C19 Si1 113.1(2) . . ?
C26 C27 C28 120.3(5) . . ?
C18 C16 C17 107.9(4) . . ?
C18 C16 Si1 115.8(3) . . ?
C17 C16 Si1 112.7(3) . . ?
C95 C100 C101 110.4(4) . . ?
C95 C100 C102 113.2(4) . . ?
C101 C100 C102 109.3(4) . . ?
C64 C69 C71 111.0(4) . . ?
C64 C69 C70 111.8(4) . . ?
C71 C69 C70 110.0(4) . . ?
C66 C67 C68 120.9(5) . . ?
C59 C58 C57 120.7(5) . . ?
C4 C5 C6 121.8(4) . . ?
C22 C21 C20 120.4(4) . . ?
C37 C41 C43 115.4(4) . . ?
C37 C41 C42 110.4(4) . . ?
C43 C41 C42 108.4(4) . . ?
P4 C112 Si4 113.2(2) . . ?
C15 C13 C14 107.1(4) . . ?
C15 C13 Si1 118.6(3) . . ?
C14 C13 Si1 113.3(3) . . ?
C35 C36 C37 121.9(5) . . ?
C30 C29 C28 119.6(4) . . ?
C98 C97 C96 118.3(4) . . ?
C40 C38 C33 109.9(4) . . ?
C40 C38 C39 109.7(4) . . ?
C33 C38 C39 113.9(4) . . ?
C55 C56 C51 120.4(5) . . ?
C61 C62 C57 120.8(5) . . ?
P2 C50 Si2 112.0(2) . . ?
C60 C59 C58 119.6(5) . . ?
C52 C51 C56 118.7(4) . . ?
C52 C51 P2 120.3(4) . . ?
C56 C51 P2 120.9(4) . . ?
C23 C22 C21 119.8(5) . . ?
C5 C4 C3 119.2(4) . . ?
C97 C98 C99 122.4(4) . . ?
C119 C120 C121 120.3(5) . . ?
P3 C81 Si3 113.0(2) . . ?
C122 C121 C120 120.5(5) . . ?
C46 C44 C45 110.0(4) . . ?
C46 C44 Si2 114.5(3) . . ?
C45 C44 Si2 111.6(3) . . ?
C26 C31 C30 120.4(5) . . ?
C115 C114 C113 121.0(4) . . ?
C123 C122 C121 119.4(5) . . ?
C93 C88 C89 118.3(5) . . ?
C93 C88 P3 119.3(4) . . ?
C89 C88 P3 122.4(4) . . ?
C24 C23 C22 120.5(4) . . ?
C119 C124 C123 120.8(5) . . ?
C116 C115 C114 119.9(5) . . ?
C68 C72 C74 113.9(4) . . ?
C68 C72 C73 110.5(4) . . ?
C74 C72 C73 110.7(4) . . ?
C108 C106 C107 107.4(5) . . ?
C108 C106 Si4 113.0(4) . . ?
C107 C106 Si4 116.6(4) . . ?
C51 C52 C53 120.8(5) . . ?
C23 C24 C25 120.2(4) . . ?
C79 C78 C80 107.7(4) . . ?
C79 C78 Si3 116.1(3) . . ?
C80 C78 Si3 110.5(3) . . ?
C92 C93 C88 121.0(5) . . ?
C48 C47 C49 107.9(4) . . ?
C48 C47 Si2 114.5(3) . . ?
C49 C47 Si2 112.4(3) . . ?
C54 C55 C56 120.2(6) . . ?
C59 C60 C61 120.0(5) . . ?
C66 C65 C64 121.7(5) . . ?
C113 C118 C117 119.8(5) . . ?
C65 C66 C67 119.9(5) . . ?
C29 C30 C31 120.3(5) . . ?
C122 C123 C124 120.7(6) . . ?
C36 C35 C34 118.9(5) . . ?
C62 C61 C60 120.1(5) . . ?
C110 C109 C111 109.8(5) . . ?
C110 C109 Si4 114.5(4) . . ?
C111 C109 Si4 112.6(4) . . ?
C35 C34 C33 121.7(5) . . ?
C115 C116 C117 119.9(5) . . ?
C86 C87 C82 121.2(6) . . ?
C82 C83 C84 120.3(6) . . ?
C91 C92 C93 119.3(6) . . ?
C116 C117 C118 120.7(5) . . ?
C55 C54 C53 120.4(5) . . ?
C54 C53 C52 119.4(6) . . ?
C88 C89 C90 120.6(6) . . ?
C86 C85 C84 121.5(6) . . ?
C85 C86 C87 119.4(7) . . ?
C85 C84 C83 118.8(6) . . ?
C91 C90 C89 119.8(7) . . ?
C90 C91 C92 121.0(6) . . ?
C126 O1 C127 144.1(10) . . ?
C125 C126 O1 123.4(12) . . ?
C128 C127 O1 118.2(11) . . ?

loop_
_geom_bond_atom_site_label_1
_geom_bond_atom_site_label_2
_geom_bond_distance
_geom_bond_site_symmetry_2
_geom_bond_publ_flag
Ga1 N1 1.918(4) . ?
Ga1 Cl1 2.2762(12) . ?
Ga1 P1 2.4502(15) . ?
Ga1 Ga2 2.5284(9) . ?
Ga2 N2 1.911(4) . ?
Ga2 Cl2 2.2750(15) . ?
Ga2 P2 2.4536(14) . ?
Ga3 N3 1.910(4) . ?
Ga3 Cl3 2.2648(15) . ?
Ga3 P3 2.4583(14) . ?
Ga3 Ga4 2.5461(9) . ?
Ga4 N4 1.906(4) . ?
Ga4 Cl4 2.2765(13) . ?
Ga4 P4 2.4443(15) . ?
P1 C19 1.808(5) . ?
P1 C20 1.816(4) . ?
P1 C26 1.828(4) . ?
P2 C50 1.800(5) . ?
P2 C57 1.809(5) . ?
P2 C51 1.812(4) . ?
P4 C112 1.804(5) . ?
P4 C113 1.816(4) . ?
P4 C119 1.820(4) . ?
P3 C81 1.804(5) . ?
P3 C88 1.807(5) . ?
P3 C82 1.819(5) . ?
Si2 N2 1.747(4) . ?
Si2 C44 1.874(5) . ?
Si2 C47 1.906(5) . ?
Si2 C50 1.902(4) . ?
Si1 N1 1.738(4) . ?
Si1 C13 1.891(5) . ?
Si1 C19 1.909(4) . ?
Si1 C16 1.908(5) . ?
Si3 N3 1.743(4) . ?
Si3 C75 1.889(5) . ?
Si3 C78 1.890(5) . ?
Si3 C81 1.902(4) . ?
Si4 N4 1.747(4) . ?
Si4 C106 1.895(6) . ?
Si4 C112 1.900(4) . ?
Si4 C109 1.907(5) . ?
N4 C94 1.456(5) . ?
N2 C32 1.460(5) . ?
N1 C1 1.448(5) . ?
N3 C63 1.454(5) . ?
C1 C2 1.407(5) . ?
C1 C6 1.422(6) . ?
C10 C12 1.512(6) . ?
C10 C6 1.540(6) . ?
C10 C11 1.538(6) . ?
C32 C37 1.410(6) . ?
C32 C33 1.404(6) . ?
C103 C99 1.515(6) . ?
C103 C104 1.524(6) . ?
C103 C105 1.533(6) . ?
C57 C62 1.380(6) . ?
C57 C58 1.389(6) . ?
C94 C99 1.415(6) . ?
C94 C95 1.415(6) . ?
C2 C3 1.387(6) . ?
C2 C7 1.535(6) . ?
C25 C20 1.384(6) . ?
C25 C24 1.394(6) . ?
C119 C124 1.373(7) . ?
C119 C120 1.392(6) . ?
C63 C64 1.410(6) . ?
C63 C68 1.424(6) . ?
C6 C5 1.388(6) . ?
C99 C98 1.392(6) . ?
C7 C8 1.520(6) . ?
C7 C9 1.522(6) . ?
C37 C36 1.394(6) . ?
C37 C41 1.504(6) . ?
C33 C34 1.398(6) . ?
C33 C38 1.523(6) . ?
C20 C21 1.384(6) . ?
C113 C118 1.371(6) . ?
C113 C114 1.387(6) . ?
C96 C97 1.385(6) . ?
C96 C95 1.386(6) . ?
C64 C65 1.402(6) . ?
C64 C69 1.520(6) . ?
C26 C27 1.379(6) . ?
C26 C31 1.386(6) . ?
C3 C4 1.382(6) . ?
C75 C77 1.529(6) . ?
C75 C76 1.540(6) . ?
C68 C67 1.398(6) . ?
C68 C72 1.502(6) . ?
C28 C29 1.371(6) . ?
C28 C27 1.384(6) . ?
C95 C100 1.512(6) . ?
C82 C87 1.377(7) . ?
C82 C83 1.377(7) . ?
C16 C18 1.540(6) . ?
C16 C17 1.539(7) . ?
C100 C101 1.520(7) . ?
C100 C102 1.533(6) . ?
C69 C71 1.523(7) . ?
C69 C70 1.540(6) . ?
C67 C66 1.378(7) . ?
C58 C59 1.381(6) . ?
C5 C4 1.366(6) . ?
C21 C22 1.383(6) . ?
C41 C43 1.540(6) . ?
C41 C42 1.534(6) . ?
C13 C15 1.538(6) . ?
C13 C14 1.542(6) . ?
C36 C35 1.367(7) . ?
C29 C30 1.360(7) . ?
C97 C98 1.374(6) . ?
C38 C40 1.519(7) . ?
C38 C39 1.539(6) . ?
C56 C55 1.383(7) . ?
C56 C51 1.387(6) . ?
C62 C61 1.374(6) . ?
C59 C60 1.382(7) . ?
C51 C52 1.392(6) . ?
C22 C23 1.371(6) . ?
C120 C121 1.395(6) . ?
C121 C122 1.371(7) . ?
C44 C46 1.547(6) . ?
C44 C45 1.556(6) . ?
C31 C30 1.394(6) . ?
C114 C115 1.382(6) . ?
C122 C123 1.363(7) . ?
C88 C93 1.384(7) . ?
C88 C89 1.386(7) . ?
C23 C24 1.372(7) . ?
C124 C123 1.396(7) . ?
C49 C47 1.543(6) . ?
C115 C116 1.361(6) . ?
C72 C74 1.528(7) . ?
C72 C73 1.538(7) . ?
C106 C108 1.555(6) . ?
C106 C107 1.569(7) . ?
C79 C78 1.549(6) . ?
C52 C53 1.391(7) . ?
C78 C80 1.561(7) . ?
C93 C92 1.390(7) . ?
C47 C48 1.546(7) . ?
C55 C54 1.378(8) . ?
C60 C61 1.377(7) . ?
C65 C66 1.367(7) . ?
C118 C117 1.394(7) . ?
C35 C34 1.377(7) . ?
C109 C110 1.514(8) . ?
C109 C111 1.562(8) . ?
C116 C117 1.369(7) . ?
C87 C86 1.378(8) . ?
C83 C84 1.399(7) . ?
C92 C91 1.370(9) . ?
C54 C53 1.377(8) . ?
C89 C90 1.392(8) . ?
C85 C86 1.353(9) . ?
C85 C84 1.374(9) . ?
C90 C91 1.359(9) . ?
O1 C126 1.561(12) . ?
O1 C127 1.579(12) . ?
C128 C127 1.491(14) . ?
C126 C125 1.483(15) . ?
